data_4335247
loop_
_publ_author_name
'Soichiro Sakamoto'
'Takeshi Fujinami'
'Koshiro Nishi'
'Naohide Matsumoto'
'Naotaka Mochida'
'Takayuki Ishida'
'Yukinari Sunatsuki'
'Nazzareno Re'

_publ_section_title
;
 Carbonato-Bridged NiII2LnIII2 (LnIII= GdIII, TbIII, DyIII) Complexes
 Generated by Atmospheric CO2 Fixation and Their Single-Molecule-Magnet
 Behavior: [(\m4-CO3)2{NiII(3-MeOsaltn)(MeOH or H2O)LnIII(NO3)}2].solvent
 [3-MeOsaltn =N,N'-Bis(3-methoxy-2-oxybenzylidene)-1,3-propanediaminato]
;
_journal_name_full 'Inorganic Chemistry'
_journal_page_first 7218
_journal_page_last 7229
_journal_paper_doi 10.1021/ic4008312
_journal_volume 52
_journal_year 2013
_chemical_formula_moiety 'C21 H24 Dy N3 Ni O11'
_chemical_formula_sum 'C21 H24 Dy N3 Ni O11'
_chemical_formula_weight 715.63
_space_group_IT_number 14
_symmetry_cell_setting monoclinic
_symmetry_Int_Tables_number 14
_symmetry_space_group_name_Hall '-P 2yn'
_symmetry_space_group_name_H-M 'P 1 21/n 1'
_atom_sites_solution_hydrogens geom
_atom_sites_solution_primary direct
_atom_sites_solution_secondary difmap
_cell_angle_alpha 90.0000
_cell_angle_beta 91.8950(13)
_cell_angle_gamma 90.0000
_cell_formula_units_Z 4
_cell_length_a 13.8684(7)
_cell_length_b 12.0541(7)
_cell_length_c 14.0314(6)
_cell_measurement_reflns_used 14282
_cell_measurement_temperature 100
_cell_measurement_theta_max 27.95
_cell_measurement_theta_min 3.30
_cell_volume 2344.4(2)
_computing_cell_refinement 'RAPID AUTO'
_computing_data_collection 'RAPID AUTO (Rigaku, ????)'
_computing_data_reduction 'RAPID AUTO'
_computing_molecular_graphics 'CrystalStructure 4.0'
_computing_publication_material 'CrystalStructure 4.0 (Rigaku, 2010)'
_computing_structure_refinement 'CRYSTALS (Carruthers, et al., 1999)'
_computing_structure_solution 'SIR92 (Altomare, et al., 1994)'
_diffrn_ambient_temperature 100
_diffrn_detector_area_resol_mean 10.000
_diffrn_measured_fraction_theta_full 0.970
_diffrn_measured_fraction_theta_max 0.970
_diffrn_measurement_device_type 'Rigaku R-AXIS RAPID'
_diffrn_measurement_method \w
_diffrn_radiation_type 'Mo K\a'
_diffrn_radiation_wavelength 0.71075
_diffrn_reflns_av_R_equivalents 0.0458
_diffrn_reflns_limit_h_max 16
_diffrn_reflns_limit_h_min -17
_diffrn_reflns_limit_k_max 15
_diffrn_reflns_limit_k_min -15
_diffrn_reflns_limit_l_max 17
_diffrn_reflns_limit_l_min -17
_diffrn_reflns_number 21687
_diffrn_reflns_theta_full 27.47
_diffrn_reflns_theta_max 27.48
_diffrn_standards_number 0
_exptl_absorpt_coefficient_mu 4.039
_exptl_absorpt_correction_T_max 0.801
_exptl_absorpt_correction_T_min 0.595
_exptl_absorpt_correction_type numerical
_exptl_absorpt_process_details 'NUMABS (Rigaku, 1999)'
_exptl_crystal_colour green
_exptl_crystal_density_diffrn 2.027
_exptl_crystal_description needle
_exptl_crystal_F_000 1412.00
_exptl_crystal_size_max 0.444
_exptl_crystal_size_mid 0.115
_exptl_crystal_size_min 0.055
_refine_diff_density_max 1.650
_refine_diff_density_min -1.600
_refine_ls_extinction_method none
_refine_ls_goodness_of_fit_ref 1.003
_refine_ls_hydrogen_treatment constr
_refine_ls_number_parameters 358
_refine_ls_number_reflns 4488
_refine_ls_R_factor_gt 0.0334
_refine_ls_shift/su_max 0.000
_refine_ls_structure_factor_coef Fsqd
_refine_ls_weighting_details 'w = 1/[0.0016Fo^2^ + 1.0000\s(Fo^2^)]/(4Fo^2^)'
_refine_ls_weighting_scheme calc
_refine_ls_wR_factor_ref 0.1009
_reflns_number_gt 4488
_reflns_number_total 5213
_reflns_threshold_expression F^2^>2.0\s(F^2^)
_cod_data_source_file ic4008312_si_003_3.cif
_cod_data_source_block 130205NiDy
_cod_database_code 4335247

loop_
_symmetry_equiv_pos_site_id
_symmetry_equiv_pos_as_xyz
1 +X,+Y,+Z
2 1/2-X,1/2+Y,1/2-Z
3 -X,-Y,-Z
4 1/2+X,1/2-Y,1/2+Z

loop_
_atom_site_label
_atom_site_type_symbol
_atom_site_fract_x
_atom_site_fract_y
_atom_site_fract_z
_atom_site_U_iso_or_equiv
_atom_site_adp_type
_atom_site_occupancy
_atom_site_symmetry_multiplicity
_atom_site_calc_flag
_atom_site_refinement_flags
Dy1 Dy 0.498410(10) 0.641850(10) 0.070630(10) 0.01687(8) Uani 1.0 4 d .
Ni1 Ni 0.68294(4) 0.57081(4) 0.22975(3) 0.01799(14) Uani 1.0 4 d .
O1 O 0.5986(2) 0.7151(3) -0.0619(2) 0.0222(8) Uani 1.0 4 d .
O2 O 0.6631(3) 0.6534(3) 0.1041(3) 0.0216(8) Uani 1.0 4 d .
O3 O 0.53510(19) 0.5836(3) 0.22616(19) 0.0185(8) Uani 1.0 4 d .
O4 O 0.3608(2) 0.5554(3) 0.1523(2) 0.0250(9) Uani 1.0 4 d .
O5 O 0.6781(2) 0.4127(3) 0.1643(2) 0.0210(8) Uani 1.0 4 d .
O6 O 0.5590(2) 0.4626(3) 0.0582(2) 0.0248(8) Uani 1.0 4 d .
O7 O 0.6317(3) 0.3045(3) 0.0399(2) 0.0236(8) Uani 1.0 4 d .
O8 O 0.5060(3) 0.8443(3) 0.0708(3) 0.0314(11) Uani 1.0 4 d .
O9 O 0.3975(3) 0.7753(3) 0.1600(3) 0.0308(9) Uani 1.0 4 d .
O10 O 0.3995(3) 0.9529(3) 0.1332(3) 0.0455(12) Uani 1.0 4 d .
O11 O 0.6898(2) 0.7366(3) 0.2954(2) 0.0224(8) Uani 1.0 4 d .
N1 N 0.8279(3) 0.5726(3) 0.2158(3) 0.0245(10) Uani 1.0 4 d .
N2 N 0.6813(3) 0.4956(3) 0.3601(3) 0.0230(10) Uani 1.0 4 d .
N3 N 0.4330(3) 0.8593(3) 0.1226(4) 0.0281(12) Uani 1.0 4 d .
C1 C 0.5600(4) 0.7713(4) -0.1466(3) 0.0276(12) Uani 1.0 4 d .
C2 C 0.6980(4) 0.7108(4) -0.0511(3) 0.0238(11) Uani 1.0 4 d .
C3 C 0.7618(4) 0.7395(4) -0.1201(3) 0.0285(13) Uani 1.0 4 d .
C4 C 0.8607(4) 0.7255(5) -0.1039(4) 0.0336(14) Uani 1.0 4 d .
C5 C 0.8930(4) 0.6836(5) -0.0170(4) 0.0309(13) Uani 1.0 4 d .
C6 C 0.8297(4) 0.6560(4) 0.0554(4) 0.0233(12) Uani 1.0 4 d .
C7 C 0.7297(3) 0.6726(4) 0.0408(3) 0.0204(11) Uani 1.0 4 d .
C8 C 0.8724(3) 0.6096(4) 0.1424(4) 0.0260(12) Uani 1.0 4 d .
C9 C 0.8895(4) 0.5195(4) 0.2904(3) 0.0294(13) Uani 1.0 4 d .
C10 C 0.8549(4) 0.5438(4) 0.3891(4) 0.0305(13) Uani 1.0 4 d .
C11 C 0.7716(4) 0.4740(4) 0.4168(3) 0.0291(13) Uani 1.0 4 d .
C12 C 0.6048(3) 0.4563(4) 0.3962(3) 0.0223(11) Uani 1.0 4 d .
C13 C 0.5059(3) 0.4585(4) 0.3567(3) 0.0235(11) Uani 1.0 4 d .
C14 C 0.4371(4) 0.3962(5) 0.4046(3) 0.0284(12) Uani 1.0 4 d .
C15 C 0.3429(4) 0.3897(5) 0.3724(4) 0.0290(13) Uani 1.0 4 d .
C16 C 0.3143(4) 0.4437(4) 0.2890(4) 0.0268(12) Uani 1.0 4 d .
C17 C 0.3812(3) 0.5035(4) 0.2391(3) 0.0214(11) Uani 1.0 4 d .
C18 C 0.4774(3) 0.5178(4) 0.2731(3) 0.0205(11) Uani 1.0 4 d .
C19 C 0.2595(3) 0.5717(4) 0.1268(4) 0.0274(12) Uani 1.0 4 d .
C20 C 0.6251(3) 0.3929(4) 0.0904(3) 0.0201(11) Uani 1.0 4 d .
C21 C 0.6327(4) 0.7607(5) 0.3753(4) 0.0322(14) Uani 1.0 4 d .
H1 H 0.7390 0.7806 0.2997 0.0270 Uiso 1.0 4 calc R
H2 H 0.4902 0.7808 -0.1412 0.0330 Uiso 1.0 4 calc R
H3 H 0.5906 0.8442 -0.1525 0.0331 Uiso 1.0 4 calc R
H4 H 0.5729 0.7266 -0.2030 0.0330 Uiso 1.0 4 calc R
H5 H 0.7389 0.7692 -0.1776 0.0342 Uiso 1.0 4 calc R
H6 H 0.9036 0.7437 -0.1510 0.0404 Uiso 1.0 4 calc R
H7 H 0.9588 0.6730 -0.0062 0.0371 Uiso 1.0 4 calc R
H8 H 0.9394 0.6059 0.1463 0.0311 Uiso 1.0 4 calc R
H9 H 0.9553 0.5475 0.2839 0.0353 Uiso 1.0 4 calc R
H10 H 0.8885 0.4393 0.2789 0.0354 Uiso 1.0 4 calc R
H11 H 0.8338 0.6213 0.3917 0.0362 Uiso 1.0 4 calc R
H12 H 0.9080 0.5319 0.4359 0.0361 Uiso 1.0 4 calc R
H13 H 0.7893 0.3962 0.4069 0.0348 Uiso 1.0 4 calc R
H14 H 0.7593 0.4863 0.4843 0.0344 Uiso 1.0 4 calc R
H15 H 0.6133 0.4214 0.4549 0.0265 Uiso 1.0 4 calc R
H16 H 0.4559 0.3583 0.4598 0.0339 Uiso 1.0 4 calc R
H17 H 0.2982 0.3496 0.4063 0.0349 Uiso 1.0 4 calc R
H18 H 0.2506 0.4398 0.2662 0.0321 Uiso 1.0 4 calc R
H19 H 0.2254 0.6010 0.1815 0.0328 Uiso 1.0 4 calc R
H20 H 0.2540 0.6244 0.0738 0.0328 Uiso 1.0 4 calc R
H21 H 0.2307 0.5007 0.1072 0.0328 Uiso 1.0 4 calc R
H22 H 0.5744 0.7148 0.3717 0.0387 Uiso 1.0 4 calc R
H23 H 0.6688 0.7450 0.4350 0.0389 Uiso 1.0 4 calc R
H24 H 0.6145 0.8392 0.3735 0.0387 Uiso 1.0 4 calc R

loop_
_atom_site_aniso_label
_atom_site_aniso_U_11
_atom_site_aniso_U_22
_atom_site_aniso_U_33
_atom_site_aniso_U_12
_atom_site_aniso_U_13
_atom_site_aniso_U_23
Dy1 0.01819(14) 0.01538(14) 0.01682(15) 0.00092(6) -0.00277(9) -0.00062(6)
Ni1 0.0175(3) 0.0179(3) 0.0184(3) -0.0009(2) -0.0025(2) 0.00214(19)
O1 0.0194(15) 0.0264(17) 0.0208(15) 0.0022(13) -0.0021(12) 0.0054(12)
O2 0.0246(17) 0.0229(17) 0.0170(16) -0.0002(12) -0.0016(13) 0.0023(11)
O3 0.0177(15) 0.0205(16) 0.0172(14) -0.0011(12) -0.0003(11) 0.0022(11)
O4 0.0194(15) 0.0327(19) 0.0228(16) -0.0004(13) -0.0017(12) 0.0036(13)
O5 0.0211(15) 0.0219(17) 0.0197(15) 0.0047(12) -0.0036(12) -0.0003(11)
O6 0.0277(17) 0.0184(15) 0.0277(17) 0.0038(13) -0.0094(13) -0.0024(12)
O7 0.0268(16) 0.0210(17) 0.0225(16) 0.0031(13) -0.0048(12) -0.0021(12)
O8 0.023(2) 0.026(2) 0.046(3) 0.0014(13) 0.0017(17) -0.0071(13)
O9 0.040(2) 0.0272(18) 0.0253(17) 0.0027(15) -0.0021(14) -0.0017(13)
O10 0.032(2) 0.027(2) 0.078(3) 0.0059(16) 0.0032(18) -0.0114(19)
O11 0.0240(16) 0.0199(16) 0.0234(16) -0.0025(12) 0.0002(13) -0.0046(12)
N1 0.0225(19) 0.023(2) 0.027(2) -0.0004(15) -0.0047(15) 0.0038(15)
N2 0.0256(19) 0.0213(19) 0.0217(18) -0.0024(15) -0.0066(14) 0.0056(14)
N3 0.019(2) 0.023(3) 0.042(3) 0.0050(15) -0.0026(18) -0.0106(16)
C1 0.033(3) 0.025(3) 0.025(3) -0.0022(19) -0.0019(19) 0.0062(18)
C2 0.031(3) 0.015(2) 0.025(3) -0.0036(18) -0.0017(18) 0.0009(16)
C3 0.039(3) 0.027(3) 0.019(3) -0.009(2) -0.000(2) 0.0001(17)
C4 0.035(3) 0.038(3) 0.028(3) -0.014(3) 0.007(2) 0.002(2)
C5 0.022(3) 0.040(3) 0.030(3) -0.006(2) 0.0001(19) 0.001(2)
C6 0.023(3) 0.022(3) 0.025(3) -0.0072(17) -0.0006(18) 0.0001(16)
C7 0.025(3) 0.0147(19) 0.021(3) -0.0044(17) 0.0006(17) -0.0014(16)
C8 0.015(2) 0.028(3) 0.035(3) -0.0027(18) 0.0004(18) -0.0034(19)
C9 0.026(3) 0.033(3) 0.029(3) 0.003(2) -0.0000(19) 0.0078(19)
C10 0.028(3) 0.031(3) 0.032(3) 0.002(2) -0.012(2) 0.0005(19)
C11 0.032(3) 0.030(3) 0.025(3) -0.0017(19) -0.0099(19) 0.0097(18)
C12 0.025(3) 0.020(3) 0.021(3) -0.0012(17) -0.0022(17) 0.0041(16)
C13 0.027(3) 0.025(3) 0.019(2) -0.0052(18) 0.0007(17) -0.0017(16)
C14 0.032(3) 0.030(3) 0.022(3) -0.004(2) -0.0019(19) 0.0040(19)
C15 0.025(3) 0.033(3) 0.030(3) -0.008(2) 0.0091(19) -0.001(2)
C16 0.022(3) 0.028(3) 0.030(3) -0.0043(18) 0.0024(18) -0.0025(18)
C17 0.025(3) 0.020(3) 0.019(2) 0.0015(17) 0.0007(16) -0.0003(16)
C18 0.025(3) 0.018(2) 0.019(2) -0.0014(17) 0.0006(16) -0.0024(15)
C19 0.019(3) 0.031(3) 0.032(3) 0.0012(19) -0.0022(18) -0.0004(19)
C20 0.021(3) 0.016(2) 0.023(3) 0.0034(17) -0.0031(17) 0.0010(16)
C21 0.034(3) 0.034(3) 0.029(3) -0.003(2) 0.004(2) -0.0026(19)

loop_
_atom_type_symbol
_atom_type_description
_atom_type_scat_dispersion_real
_atom_type_scat_dispersion_imag
_atom_type_scat_source
C C 0.0033 0.0016
;
International Tables for Crystallography
(1992, Vol. C, Tables 4.2.6.8 and 6.1.1.4)
;
H H 0.0000 0.0000
;
International Tables for Crystallography
(1992, Vol. C, Table 6.1.1.4)
;
O O 0.0106 0.0060
;
International Tables for Crystallography
(1992, Vol. C, Tables 4.2.6.8 and 6.1.1.4)
;
N N 0.0061 0.0033
;
International Tables for Crystallography
(1992, Vol. C, Tables 4.2.6.8 and 6.1.1.4)
;
Ni Ni 0.3393 1.1124
;
International Tables for Crystallography
(1992, Vol. C, Tables 4.2.6.8 and 6.1.1.4)
;
Dy Dy -0.1892 4.4098
;
International Tables for Crystallography
(1992, Vol. C, Tables 4.2.6.8 and 6.1.1.4)
;

loop_
_geom_angle_atom_site_label_1
_geom_angle_atom_site_label_2
_geom_angle_atom_site_label_3
_geom_angle
_geom_angle_publ_flag
_geom_angle_site_symmetry_1
_geom_angle_site_symmetry_3
O1 Dy1 O2 64.22(10) yes . .
O1 Dy1 O3 133.48(9) yes . .
O1 Dy1 O4 159.69(9) yes . .
O1 Dy1 O6 93.49(11) yes . .
O1 Dy1 O6 78.35(10) yes . 3_665
O1 Dy1 O7 81.46(10) yes . 3_665
O1 Dy1 O8 68.03(11) yes . .
O1 Dy1 O9 118.51(11) yes . .
O1 Dy1 N3 93.09(11) yes . .
O1 Dy1 C20 78.21(11) yes . 3_665
O2 Dy1 O3 69.26(10) yes . .
O2 Dy1 O4 134.17(10) yes . .
O2 Dy1 O6 73.48(10) yes . .
O2 Dy1 O6 119.99(11) yes . 3_665
O2 Dy1 O7 145.00(11) yes . 3_665
O2 Dy1 O8 84.14(11) yes . .
O2 Dy1 O9 115.08(11) yes . .
O2 Dy1 N3 102.15(11) yes . .
O2 Dy1 C20 137.60(12) yes . 3_665
O3 Dy1 O4 65.77(10) yes . .
O3 Dy1 O6 73.88(10) yes . .
O3 Dy1 O6 128.59(10) yes . 3_665
O3 Dy1 O7 144.32(10) yes . 3_665
O3 Dy1 O8 106.96(11) yes . .
O3 Dy1 O9 80.37(10) yes . .
O3 Dy1 N3 95.64(12) yes . .
O3 Dy1 C20 144.34(11) yes . 3_665
O4 Dy1 O6 85.96(11) yes . .
O4 Dy1 O6 83.29(10) yes . 3_665
O4 Dy1 O7 80.83(10) yes . 3_665
O4 Dy1 O8 116.86(11) yes . .
O4 Dy1 O9 65.63(11) yes . .
O4 Dy1 N3 90.70(11) yes . .
O4 Dy1 C20 81.50(11) yes . 3_665
O6 Dy1 O6 63.48(10) yes . 3_665
O6 Dy1 O7 117.51(10) yes . 3_665
O6 Dy1 O8 155.82(11) yes . .
O6 Dy1 O9 147.73(11) yes . .
O6 Dy1 N3 169.47(12) yes . .
O6 Dy1 C20 90.77(12) yes . 3_665
O6 Dy1 O7 54.45(10) yes 3_665 3_665
O6 Dy1 O8 123.79(11) yes 3_665 .
O6 Dy1 O9 123.84(11) yes 3_665 .
O6 Dy1 N3 126.06(11) yes 3_665 .
O6 Dy1 C20 27.45(12) yes 3_665 3_665
O7 Dy1 O8 76.45(11) yes 3_665 .
O7 Dy1 O9 74.46(10) yes 3_665 .
O7 Dy1 N3 71.65(11) yes 3_665 .
O7 Dy1 C20 27.01(12) yes 3_665 3_665
O8 Dy1 O9 51.72(11) yes . .
O8 Dy1 N3 26.21(12) yes . .
O8 Dy1 C20 100.02(12) yes . 3_665
O9 Dy1 N3 25.68(12) yes . .
O9 Dy1 C20 99.33(12) yes . 3_665
N3 Dy1 C20 98.62(13) yes . 3_665
O2 Ni1 O3 80.57(12) yes . .
O2 Ni1 O5 93.63(12) yes . .
O2 Ni1 O11 85.47(12) yes . .
O2 Ni1 N1 90.96(14) yes . .
O2 Ni1 N2 171.00(14) yes . .
O3 Ni1 O5 92.25(12) yes . .
O3 Ni1 O11 88.37(12) yes . .
O3 Ni1 N1 171.48(14) yes . .
O3 Ni1 N2 90.83(13) yes . .
O5 Ni1 O11 178.81(11) yes . .
O5 Ni1 N1 89.16(13) yes . .
O5 Ni1 N2 89.30(13) yes . .
O11 Ni1 N1 90.08(14) yes . .
O11 Ni1 N2 91.71(13) yes . .
N1 Ni1 N2 97.59(15) yes . .
Dy1 O1 C1 124.7(3) yes . .
Dy1 O1 C2 118.6(3) yes . .
C1 O1 C2 116.5(4) yes . .
Dy1 O2 Ni1 104.46(14) yes . .
Dy1 O2 C7 125.3(3) yes . .
Ni1 O2 C7 126.2(3) yes . .
Dy1 O3 Ni1 103.42(12) yes . .
Dy1 O3 C18 122.1(3) yes . .
Ni1 O3 C18 124.3(3) yes . .
Dy1 O4 C17 117.1(3) yes . .
Dy1 O4 C19 125.5(3) yes . .
C17 O4 C19 116.3(4) yes . .
Ni1 O5 C20 122.1(3) yes . .
Dy1 O6 Dy1 116.52(12) yes . 3_665
Dy1 O6 C20 144.9(3) yes . .
Dy1 O6 C20 97.9(3) yes 3_665 .
Dy1 O7 C20 93.8(3) yes 3_665 .
Dy1 O8 N3 96.2(3) yes . .
Dy1 O9 N3 94.4(3) yes . .
Ni1 O11 C21 119.8(3) yes . .
Ni1 N1 C8 125.5(3) yes . .
Ni1 N1 C9 118.6(3) yes . .
C8 N1 C9 115.7(4) yes . .
Ni1 N2 C11 121.5(3) yes . .
Ni1 N2 C12 123.5(3) yes . .
C11 N2 C12 114.8(4) yes . .
Dy1 N3 O8 57.6(2) yes . .
Dy1 N3 O9 59.9(3) yes . .
Dy1 N3 O10 171.7(4) yes . .
O8 N3 O9 117.0(4) yes . .
O8 N3 O10 120.5(4) yes . .
O9 N3 O10 122.5(5) yes . .
O1 C2 C3 125.1(4) yes . .
O1 C2 C7 112.8(4) yes . .
C3 C2 C7 122.1(4) yes . .
C2 C3 C4 120.5(4) yes . .
C3 C4 C5 118.4(5) yes . .
C4 C5 C6 122.3(5) yes . .
C5 C6 C7 119.7(4) yes . .
C5 C6 C8 116.9(4) yes . .
C7 C6 C8 123.4(4) yes . .
O2 C7 C2 117.6(4) yes . .
O2 C7 C6 125.6(4) yes . .
C2 C7 C6 116.8(4) yes . .
N1 C8 C6 127.5(4) yes . .
N1 C9 C10 111.9(4) yes . .
C9 C10 C11 113.7(4) yes . .
N2 C11 C10 114.2(4) yes . .
N2 C12 C13 128.5(4) yes . .
C12 C13 C14 117.0(4) yes . .
C12 C13 C18 123.7(4) yes . .
C14 C13 C18 119.3(4) yes . .
C13 C14 C15 121.9(5) yes . .
C14 C15 C16 119.7(5) yes . .
C15 C16 C17 119.6(4) yes . .
O4 C17 C16 123.9(4) yes . .
O4 C17 C18 113.8(4) yes . .
C16 C17 C18 122.3(4) yes . .
O3 C18 C13 124.0(4) yes . .
O3 C18 C17 119.1(4) yes . .
C13 C18 C17 116.9(4) yes . .
Dy1 C20 O5 177.0(3) yes 3_665 .
Dy1 C20 O6 54.6(2) yes 3_665 .
Dy1 C20 O7 59.2(2) yes 3_665 .
O5 C20 O6 122.5(4) yes . .
O5 C20 O7 123.7(4) yes . .
O6 C20 O7 113.7(4) yes . .

loop_
_geom_bond_atom_site_label_1
_geom_bond_atom_site_label_2
_geom_bond_distance
_geom_bond_publ_flag
_geom_bond_site_symmetry_2
Dy1 O1 2.518(3) yes .
Dy1 O2 2.321(4) yes .
Dy1 O3 2.333(3) yes .
Dy1 O4 2.487(3) yes .
Dy1 O6 2.327(3) yes .
Dy1 O6 2.322(3) yes 3_665
Dy1 O7 2.427(3) yes 3_665
Dy1 O8 2.442(4) yes .
Dy1 O9 2.496(4) yes .
Dy1 N3 2.876(4) yes .
Dy1 C20 2.821(5) yes 3_665
Ni1 O2 2.035(3) yes .
Ni1 O3 2.055(3) yes .
Ni1 O5 2.116(3) yes .
Ni1 O11 2.201(3) yes .
Ni1 N1 2.027(4) yes .
Ni1 N2 2.043(4) yes .
O1 C1 1.454(6) yes .
O1 C2 1.383(6) yes .
O2 C7 1.323(6) yes .
O3 C18 1.318(5) yes .
O4 C17 1.389(5) yes .
O4 C19 1.452(5) yes .
O5 C20 1.273(5) yes .
O6 C20 1.313(5) yes .
O7 C20 1.284(6) yes .
O8 N3 1.277(6) yes .
O9 N3 1.250(6) yes .
O10 N3 1.231(6) yes .
O11 C21 1.424(6) yes .
N1 C8 1.296(6) yes .
N1 C9 1.475(6) yes .
N2 C11 1.484(6) yes .
N2 C12 1.281(6) yes .
C2 C3 1.376(7) yes .
C2 C7 1.424(6) yes .
C3 C4 1.394(7) yes .
C4 C5 1.381(7) yes .
C5 C6 1.404(7) yes .
C6 C7 1.409(7) yes .
C6 C8 1.451(7) yes .
C9 C10 1.509(7) yes .
C10 C11 1.491(7) yes .
C12 C13 1.461(6) yes .
C13 C14 1.403(7) yes .
C13 C18 1.418(6) yes .
C14 C15 1.371(7) yes .
C15 C16 1.385(7) yes .
C16 C17 1.384(7) yes .
C17 C18 1.414(6) yes .
O11 H1 0.866 no .
C1 H2 0.980 no .
C1 H3 0.980 no .
C1 H4 0.980 no .
C3 H5 0.930 no .
C4 H6 0.930 no .
C5 H7 0.930 no .
C8 H8 0.930 no .
C9 H9 0.980 no .
C9 H10 0.980 no .
C10 H11 0.980 no .
C10 H12 0.980 no .
C11 H13 0.980 no .
C11 H14 0.980 no .
C12 H15 0.930 no .
C14 H16 0.930 no .
C15 H17 0.930 no .
C16 H18 0.930 no .
C19 H19 0.980 no .
C19 H20 0.980 no .
C19 H21 0.980 no .
C21 H22 0.980 no .
C21 H23 0.980 no .
C21 H24 0.980 no .

loop_
_geom_contact_atom_site_label_1
_geom_contact_atom_site_label_2
_geom_contact_distance
_geom_contact_publ_flag
_geom_contact_site_symmetry_2
Ni1 O6 3.190(3) no .
Ni1 C6 3.392(5) no .
Ni1 C10 3.231(5) no .
Ni1 C13 3.365(5) no .
O1 O4 3.550(5) no 3_665
O2 C8 2.981(6) no .
O2 C20 3.189(6) no .
O3 C12 2.971(5) no .
O3 C20 3.260(6) no .
O3 C21 3.253(6) no .
O4 C2 3.591(6) no 3_665
O5 C12 3.480(5) no .
O5 C18 3.458(5) no .
O6 C1 3.513(6) no 3_665
O6 C7 3.480(6) no .
O6 C18 3.322(5) no .
O7 C1 3.226(6) no 3_665
O7 C19 3.195(6) no 3_665
O8 C1 3.285(6) no .
O8 C2 3.593(6) no .
O9 C17 3.469(6) no .
O9 C19 3.138(6) no .
O11 C10 3.489(6) no .
N1 C7 3.019(6) no .
N1 C11 3.182(6) no .
N2 C9 3.093(6) no .
N2 C18 3.054(6) no .
N2 C21 3.274(7) no .
C1 C3 2.836(7) no .
C1 C20 3.356(7) no 3_665
C2 C5 2.750(7) no .
C3 C6 2.794(7) no .
C3 C16 3.382(7) no 3_665
C4 C7 2.841(7) no .
C8 C10 3.566(7) no .
C13 C16 2.799(6) no .
C14 C17 2.747(6) no .
C15 C18 2.824(7) no .
C16 C19 2.832(7) no .
C19 C20 3.515(7) no 3_665
O5 O11 2.849(4) no 2_645
O5 C21 3.263(6) no 2_645
O7 O11 3.430(4) no 2_645
O7 C10 3.300(6) no 2_645
O7 C21 3.481(6) no 2_645
O8 C9 3.189(6) no 2_655
O8 C10 3.123(6) no 2_655
O8 C10 3.515(6) no 4_464
O8 C11 3.458(6) no 2_655
O9 C4 3.369(6) no 4_465
O10 C1 3.376(6) no 3_675
O10 C9 3.186(6) no 2_655
O10 C10 3.461(7) no 4_464
O10 C11 3.576(6) no 4_464
O10 C15 3.445(6) no 2_555
O10 C16 3.195(6) no 2_555
O11 O5 2.849(4) no 2_655
O11 O7 3.430(4) no 2_655
O11 C20 3.526(5) no 2_655
N3 C9 3.329(6) no 2_655
C1 O10 3.376(6) no 3_675
C1 C9 3.549(7) no 4_464
C4 O9 3.369(6) no 4_564
C9 O8 3.189(6) no 2_645
C9 O10 3.186(6) no 2_645
C9 N3 3.329(6) no 2_645
C9 C1 3.549(7) no 4_565
C10 O7 3.300(6) no 2_655
C10 O8 3.123(6) no 2_645
C10 O8 3.515(6) no 4_565
C10 O10 3.461(7) no 4_565
C11 O8 3.458(6) no 2_645
C11 O10 3.576(6) no 4_565
C12 C14 3.380(7) no 3_666
C14 C12 3.380(7) no 3_666
C15 O10 3.445(6) no 2_545
C16 O10 3.195(6) no 2_545
C20 O11 3.526(5) no 2_645
C21 O5 3.263(6) no 2_655
C21 O7 3.481(6) no 2_655

loop_
_geom_hbond_atom_site_label_D
_geom_hbond_atom_site_label_H
_geom_hbond_atom_site_label_A
_geom_hbond_site_symmetry_A
_geom_hbond_distance_DA
_geom_hbond_distance_DH
_geom_hbond_distance_HA
_geom_hbond_angle_DHA
_geom_hbond_publ_flag
O11 H1 O5 2_655 2.849(4) 0.866 2.018 160.6 no
